data_7215756
loop_
_publ_author_name
'Jones, P. G.'
'Taouss, Christina'

_publ_section_title
;
 Lutidine Adducts of Urea: Molecular Mechanisms for Twinning Effects on
 Cooling
;
_journal_name_full CrystEngComm
_journal_paper_doi 10.1039/c4ce00560k
_journal_year 2014
_chemical_formula_sum 'C9 H17 N5 O2'
_chemical_formula_weight 227.28
_chemical_name_systematic
; 
 ? 
;
_space_group_IT_number 62
_symmetry_cell_setting orthorhombic
_symmetry_space_group_name_Hall '-P 2ac 2n'
_symmetry_space_group_name_H-M 'P n m a'
_atom_sites_solution_hydrogens geom
_atom_sites_solution_primary direct
_atom_sites_solution_secondary difmap
_audit_creation_method SHELXL-97
_cell_angle_alpha 90.00
_cell_angle_beta 90.00
_cell_angle_gamma 90.00
_cell_formula_units_Z 4
_cell_length_a 8.0772(3)
_cell_length_b 7.2986(3)
_cell_length_c 20.4169(7)
_cell_measurement_reflns_used 10235
_cell_measurement_temperature 100(2)
_cell_measurement_theta_max 28.3070
_cell_measurement_theta_min 2.7030
_cell_volume 1203.62(8)
_computing_cell_refinement
; 
CrysAlisPro, Agilent Technologies, 
Version 1.171.36.28 (release 01-02-2013 CrysAlis171 .NET) 
(compiled Feb  1 2013,16:14:44) 
;
_computing_data_collection
; 
CrysAlisPro, Agilent Technologies, 
Version 1.171.36.28 (release 01-02-2013 CrysAlis171 .NET) 
(compiled Feb  1 2013,16:14:44) 
;
_computing_data_reduction
; 
CrysAlisPro, Agilent Technologies, 
Version 1.171.36.28 (release 01-02-2013 CrysAlis171 .NET) 
(compiled Feb  1 2013,16:14:44) 
;
_computing_molecular_graphics 'Siemens XP'
_computing_publication_material SHELXL-97
_computing_structure_refinement 'SHELXL-97 (Sheldrick, 1997)'
_computing_structure_solution 'SHELXS-97 (Sheldrick, 1990)'
_diffrn_ambient_temperature 100(2)
_diffrn_detector_area_resol_mean 16.1419
_diffrn_measured_fraction_theta_full 0.998
_diffrn_measured_fraction_theta_max 0.966
_diffrn_measurement_device_type 'Oxford Diffraction Xcalibur, Eos'
_diffrn_measurement_method \w-scan
_diffrn_radiation_monochromator graphite
_diffrn_radiation_source 'Enhance (Mo) X-ray Source'
_diffrn_radiation_type MoK\a
_diffrn_radiation_wavelength 0.71073
_diffrn_reflns_av_R_equivalents 0.0285
_diffrn_reflns_av_sigmaI/netI 0.0108
_diffrn_reflns_limit_h_max 10
_diffrn_reflns_limit_h_min -11
_diffrn_reflns_limit_k_max 9
_diffrn_reflns_limit_k_min -9
_diffrn_reflns_limit_l_max 27
_diffrn_reflns_limit_l_min -27
_diffrn_reflns_number 38287
_diffrn_reflns_theta_full 28.50
_diffrn_reflns_theta_max 29.37
_diffrn_reflns_theta_min 2.71
_exptl_absorpt_coefficient_mu 0.092
_exptl_absorpt_correction_type none
_exptl_crystal_colour colourless
_exptl_crystal_density_diffrn 1.254
_exptl_crystal_density_meas ?
_exptl_crystal_density_method 'not measured'
_exptl_crystal_description needle
_exptl_crystal_F_000 488
_exptl_crystal_size_max 0.35
_exptl_crystal_size_mid 0.15
_exptl_crystal_size_min 0.15
_refine_diff_density_max 0.448
_refine_diff_density_min -0.328
_refine_diff_density_rms 0.045
_refine_ls_extinction_method none
_refine_ls_goodness_of_fit_ref 1.062
_refine_ls_hydrogen_treatment mixed
_refine_ls_matrix_type full
_refine_ls_number_parameters 108
_refine_ls_number_reflns 1710
_refine_ls_number_restraints 0
_refine_ls_restrained_S_all 1.062
_refine_ls_R_factor_all 0.0481
_refine_ls_R_factor_gt 0.0408
_refine_ls_shift/su_max 0.001
_refine_ls_shift/su_mean 0.000
_refine_ls_structure_factor_coef Fsqd
_refine_ls_weighting_details 'calc w=1/[\s^2^(Fo^2^)+(0.0519P)^2^+0.5129P] where P=(Fo^2^+2Fc^2^)/3'
_refine_ls_weighting_scheme calc
_refine_ls_wR_factor_gt 0.1051
_refine_ls_wR_factor_ref 0.1100
_reflns_number_gt 1517
_reflns_number_total 1710
_reflns_threshold_expression >2sigma(I)
_cod_data_source_file c4ce00560k1.cif
_cod_data_source_block laufen
_cod_depositor_comments
;
The following automatic conversions were performed:

'_exptl_crystal_density_meas' value 'not measured' was changed to '?'
- the value is perceived as not measured.

Automatic conversion script
Id: cif_fix_values 3008 2015-01-20 13:52:24Z robertas 
;
_cod_original_cell_volume 1203.64(8)
_cod_database_code 7215756

loop_
_symmetry_equiv_pos_as_xyz
'x, y, z'
'-x+1/2, -y, z+1/2'
'-x, y+1/2, -z'
'x+1/2, -y+1/2, -z+1/2'
'-x, -y, -z'
'x-1/2, y, -z-1/2'
'x, -y-1/2, z'
'-x-1/2, y-1/2, z-1/2'

loop_
_atom_site_label
_atom_site_type_symbol
_atom_site_fract_x
_atom_site_fract_y
_atom_site_fract_z
_atom_site_U_iso_or_equiv
_atom_site_adp_type
_atom_site_occupancy
_atom_site_symmetry_multiplicity
_atom_site_calc_flag
_atom_site_refinement_flags
N11 N 0.41604(16) 0.7500 0.46732(6) 0.0189(3) Uani 1 2 d S
C12 C 0.4151(2) 0.7500 0.53317(7) 0.0240(3) Uani 1 2 d S
C13 C 0.5632(3) 0.7500 0.56923(8) 0.0316(4) Uani 1 2 d S
H13 H 0.5607 0.7500 0.6157 0.038 Uiso 1 2 calc SR
C14 C 0.7119(2) 0.7500 0.53631(9) 0.0300(4) Uani 1 2 d S
H14 H 0.8132 0.7500 0.5599 0.036 Uiso 1 2 calc SR
C15 C 0.7127(2) 0.7500 0.46882(9) 0.0259(4) Uani 1 2 d S
H15 H 0.8142 0.7500 0.4453 0.031 Uiso 1 2 calc SR
C16 C 0.56272(19) 0.7500 0.43587(8) 0.0208(3) Uani 1 2 d S
C17 C 0.2491(3) 0.7500 0.56554(9) 0.0382(5) Uani 1 2 d S
H17A H 0.2152 0.8765 0.5745 0.057 Uiso 0.50 1 calc PR
H17B H 0.2554 0.6817 0.6068 0.057 Uiso 0.50 1 calc PR
H17C H 0.1679 0.6919 0.5366 0.057 Uiso 0.50 1 calc PR
C18 C 0.5565(2) 0.7500 0.36216(8) 0.0335(4) Uani 1 2 d S
H18A H 0.4979 0.6405 0.3469 0.050 Uiso 1 1 d R
H18B H 0.6695 0.7500 0.3446 0.050 Uiso 1 2 d SR
C1 C 0.07513(17) 0.7500 0.35383(7) 0.0165(3) Uani 1 2 d S
N1 N 0.12769(12) 0.59321(13) 0.38207(5) 0.0215(2) Uani 1 1 d .
H01 H 0.2071(19) 0.601(2) 0.4107(7) 0.029(4) Uiso 1 1 d .
H02 H 0.1024(18) 0.489(2) 0.3636(7) 0.028(4) Uiso 1 1 d .
O1 O -0.02090(14) 0.7500 0.30616(5) 0.0210(3) Uani 1 2 d S
C2 C -0.08185(17) 0.2500 0.27760(7) 0.0145(3) Uani 1 2 d S
N2 N -0.15430(12) 0.40715(13) 0.25925(5) 0.0206(2) Uani 1 1 d .
H03 H -0.2498(19) 0.402(2) 0.2388(7) 0.030(4) Uiso 1 1 d .
H04 H -0.1140(18) 0.511(2) 0.2732(6) 0.026(3) Uiso 1 1 d .
O2 O 0.05114(12) 0.2500 0.31004(5) 0.0163(2) Uani 1 2 d S

loop_
_atom_site_aniso_label
_atom_site_aniso_U_11
_atom_site_aniso_U_22
_atom_site_aniso_U_33
_atom_site_aniso_U_23
_atom_site_aniso_U_13
_atom_site_aniso_U_12
N11 0.0200(6) 0.0202(6) 0.0167(6) 0.000 -0.0006(5) 0.000
C12 0.0363(9) 0.0184(7) 0.0172(7) 0.000 0.0015(6) 0.000
C13 0.0568(12) 0.0193(8) 0.0186(7) 0.000 -0.0106(7) 0.000
C14 0.0336(9) 0.0166(7) 0.0398(9) 0.000 -0.0178(8) 0.000
C15 0.0204(7) 0.0190(7) 0.0385(9) 0.000 -0.0035(7) 0.000
C16 0.0192(7) 0.0192(7) 0.0239(7) 0.000 0.0001(6) 0.000
C17 0.0470(12) 0.0373(10) 0.0304(9) 0.000 0.0187(8) 0.000
C18 0.0288(9) 0.0495(11) 0.0221(8) 0.000 0.0072(7) 0.000
C1 0.0142(6) 0.0174(7) 0.0179(6) 0.000 0.0012(5) 0.000
N1 0.0237(5) 0.0163(5) 0.0244(5) 0.0003(4) -0.0089(4) 0.0003(3)
O1 0.0224(5) 0.0180(5) 0.0226(5) 0.000 -0.0081(4) 0.000
C2 0.0138(6) 0.0172(6) 0.0124(6) 0.000 0.0027(5) 0.000
N2 0.0196(4) 0.0163(4) 0.0260(5) 0.0009(3) -0.0081(4) -0.0004(3)
O2 0.0136(5) 0.0172(5) 0.0179(5) 0.000 -0.0013(4) 0.000

loop_
_atom_type_symbol
_atom_type_description
_atom_type_scat_dispersion_real
_atom_type_scat_dispersion_imag
_atom_type_scat_source
C C 0.0033 0.0016 'International Tables Vol C Tables 4.2.6.8 and 6.1.1.4'
H H 0.0000 0.0000 'International Tables Vol C Tables 4.2.6.8 and 6.1.1.4'
N N 0.0061 0.0033 'International Tables Vol C Tables 4.2.6.8 and 6.1.1.4'
O O 0.0106 0.0060 'International Tables Vol C Tables 4.2.6.8 and 6.1.1.4'

loop_
_geom_angle_atom_site_label_1
_geom_angle_atom_site_label_2
_geom_angle_atom_site_label_3
_geom_angle
_geom_angle_site_symmetry_1
_geom_angle_site_symmetry_3
C12 N11 C16 118.77(13) . .
N11 C12 C13 121.30(16) . .
N11 C12 C17 116.55(15) . .
C13 C12 C17 122.15(15) . .
C14 C13 C12 119.15(15) . .
C13 C14 C15 119.52(16) . .
C14 C15 C16 118.76(16) . .
N11 C16 C15 122.50(15) . .
N11 C16 C18 116.56(14) . .
C15 C16 C18 120.94(15) . .
O1 C1 N1 122.01(6) . .
O1 C1 N1 122.01(6) . 7_575
N1 C1 N1 115.94(13) . 7_575
O2 C2 N2 121.20(6) . 7_565
O2 C2 N2 121.20(6) . .
N2 C2 N2 117.59(13) 7_565 .

loop_
_geom_bond_atom_site_label_1
_geom_bond_atom_site_label_2
_geom_bond_distance
_geom_bond_site_symmetry_2
N11 C12 1.344(2) .
N11 C16 1.348(2) .
C12 C13 1.404(3) .
C12 C17 1.495(2) .
C13 C14 1.376(3) .
C14 C15 1.378(3) .
C15 C16 1.386(2) .
C16 C18 1.506(2) .
C1 O1 1.2445(18) .
C1 N1 1.3498(11) .
C1 N1 1.3499(12) 7_575
C2 O2 1.2621(17) .
C2 N2 1.3410(11) 7_565
C2 N2 1.3410(11) .

loop_
_geom_hbond_atom_site_label_D
_geom_hbond_atom_site_label_H
_geom_hbond_atom_site_label_A
_geom_hbond_distance_DH
_geom_hbond_distance_HA
_geom_hbond_distance_DA
_geom_hbond_angle_DHA
_geom_hbond_site_symmetry_A
N1 H01 N11 0.869(15) 2.318(16) 3.1248(15) 154.4(13) .
N1 H02 O2 0.871(16) 2.102(16) 2.9698(11) 174.2(13) .
N2 H03 O2 0.878(15) 2.192(16) 2.9963(13) 152.1(14) 6_556
N2 H04 O1 0.870(15) 2.018(16) 2.8879(11) 179.5(13) .

loop_
_geom_torsion_atom_site_label_1
_geom_torsion_atom_site_label_2
_geom_torsion_atom_site_label_3
_geom_torsion_atom_site_label_4
_geom_torsion
C16 N11 C12 C13 0.0
C16 N11 C12 C17 180.0
N11 C12 C13 C14 0.0
C17 C12 C13 C14 180.0
C12 C13 C14 C15 0.0
C13 C14 C15 C16 0.0
C12 N11 C16 C15 0.000(1)
C12 N11 C16 C18 180.0
C14 C15 C16 N11 0.000(1)
C14 C15 C16 C18 180.0
